data_7124845
loop_
_publ_author_name
'Xia, Dong'
'Li, Yang'
'Miao, Tao'
'Li, Pinhua'
'Wang, Lei'

_publ_section_title
;
 Direct synthesis of sulfonated dihydroisoquinolinones from
 N-allylbenzamide and arylsulfinic acids via TBHP-promoted cascade radical
 addition and cyclization.
;
_journal_issue 77
_journal_name_full 'Chemical communications (Cambridge, England)'
_journal_page_first 11559
_journal_page_last 11562
_journal_paper_doi 10.1039/c6cc04983d
_journal_volume 52
_journal_year 2016
_chemical_formula_moiety 'C18 H17 Cl2 N O4 S'
_chemical_formula_sum 'C18 H17 Cl2 N O4 S'
_chemical_formula_weight 414.29
_space_group_IT_number 14
_space_group_name_Hall '-P 2ybc'
_space_group_name_H-M_alt 'P 1 21/c 1'
_symmetry_cell_setting monoclinic
_symmetry_space_group_name_H-M 'P 1 21/c 1'
_atom_sites_solution_hydrogens geom
_atom_sites_solution_primary direct
_atom_sites_solution_secondary difmap
_audit_creation_method SHELXL-97
_audit_update_record
;
2016-05-13 deposited with the CCDC.
2016-08-30 downloaded from the CCDC.
;
_cell_angle_alpha 90.00
_cell_angle_beta 108.593(7)
_cell_angle_gamma 90.00
_cell_formula_units_Z 4
_cell_length_a 13.725(3)
_cell_length_b 7.0845(16)
_cell_length_c 20.233(5)
_cell_measurement_reflns_used 9860
_cell_measurement_temperature 296(2)
_cell_measurement_theta_max 27.3269
_cell_measurement_theta_min 3.0145
_cell_volume 1864.7(7)
_computing_cell_refinement 'Bruker SMART'
_computing_data_collection 'Bruker SMART APEX II'
_computing_data_reduction 'Bruker SAINT'
_computing_molecular_graphics 'Bruker SHELXTL'
_computing_publication_material 'Bruker SHELXTL'
_computing_structure_refinement 'SHELXL-97 (Sheldrick, 2008)'
_computing_structure_solution 'SHELXS-97 (Sheldrick, 2008)'
_diffrn_ambient_temperature 296(2)
_diffrn_measured_fraction_theta_full 0.997
_diffrn_measured_fraction_theta_max 0.997
_diffrn_measurement_device_type 'Bruker APEX II area detector'
_diffrn_measurement_method '\w scans'
_diffrn_radiation_monochromator graphite
_diffrn_radiation_source 'fine-focus sealed tube'
_diffrn_radiation_type MoK\a
_diffrn_radiation_wavelength 0.71073
_diffrn_reflns_av_R_equivalents 0.0418
_diffrn_reflns_av_sigmaI/netI 0.0274
_diffrn_reflns_limit_h_max 16
_diffrn_reflns_limit_h_min -16
_diffrn_reflns_limit_k_max 8
_diffrn_reflns_limit_k_min -8
_diffrn_reflns_limit_l_max 24
_diffrn_reflns_limit_l_min -20
_diffrn_reflns_number 17241
_diffrn_reflns_theta_full 24.99
_diffrn_reflns_theta_max 24.99
_diffrn_reflns_theta_min 3.07
_exptl_absorpt_coefficient_mu 0.484
_exptl_absorpt_correction_T_max 0.9623
_exptl_absorpt_correction_T_min 0.9532
_exptl_absorpt_correction_type multi-scan
_exptl_absorpt_process_details SADABS
_exptl_crystal_colour colorless
_exptl_crystal_density_diffrn 1.476
_exptl_crystal_density_method 'not measured'
_exptl_crystal_description block
_exptl_crystal_F_000 856
_exptl_crystal_size_max 0.10
_exptl_crystal_size_mid 0.10
_exptl_crystal_size_min 0.08
_refine_diff_density_max 0.344
_refine_diff_density_min -0.379
_refine_diff_density_rms 0.049
_refine_ls_extinction_coef 0.0089(10)
_refine_ls_extinction_expression Fc^*^=kFc[1+0.001xFc^2^\l^3^/sin(2\q)]^-1/4^
_refine_ls_extinction_method SHELXL
_refine_ls_goodness_of_fit_ref 1.064
_refine_ls_hydrogen_treatment mixed
_refine_ls_matrix_type full
_refine_ls_number_parameters 238
_refine_ls_number_reflns 3285
_refine_ls_number_restraints 0
_refine_ls_restrained_S_all 1.064
_refine_ls_R_factor_all 0.0492
_refine_ls_R_factor_gt 0.0423
_refine_ls_shift/su_max 0.001
_refine_ls_shift/su_mean 0.000
_refine_ls_structure_factor_coef Fsqd
_refine_ls_weighting_details 'calc w=1/[\s^2^(Fo^2^)+(0.0374P)^2^+1.7551P] where P=(Fo^2^+2Fc^2^)/3'
_refine_ls_weighting_scheme calc
_refine_ls_wR_factor_gt 0.1017
_refine_ls_wR_factor_ref 0.1088
_reflns_number_gt 2894
_reflns_number_total 3285
_reflns_threshold_expression >2sigma(I)
_cod_data_source_file c6cc04983d2.cif
_cod_data_source_block 1
_cod_depositor_comments
;
The following automatic conversions were performed:

data name '__computing_data_collection' was replaced with
'_computing_data_collection'.

Automatic conversion script
Id: cif_correct_tags 6909 2019-04-08 15:41:33Z antanas 

The following automatic conversions were performed:

data item '_exptl_absorpt_correction_type' value 'Multi-scan' was
changed to 'multi-scan' in accordance with the
/home/saulius/struct/COD-crude-data/automatic-downloads/DataCite-retrospective/RSC/depositions/lib/dictionaries/cif_core.dic
dictionary named 'cif_core.dic' version 2.4.2 last updated on
2011-04-26.

Automatic conversion script
Id: cif_fix_values 6909 2019-04-08 15:41:33Z antanas 
;
_cod_original_sg_symbol_H-M 'P 21/c'
_cod_database_code 7124845

loop_
_symmetry_equiv_pos_as_xyz
'x, y, z'
'-x, y+1/2, -z+1/2'
'-x, -y, -z'
'x, -y-1/2, z-1/2'

loop_
_atom_site_label
_atom_site_type_symbol
_atom_site_fract_x
_atom_site_fract_y
_atom_site_fract_z
_atom_site_U_iso_or_equiv
_atom_site_adp_type
_atom_site_occupancy
_atom_site_symmetry_multiplicity
_atom_site_calc_flag
_atom_site_refinement_flags
Cl1 Cl 0.38023(6) 1.22172(9) 0.46703(4) 0.0573(2) Uani 1 1 d .
S1 S 0.07182(5) 0.98715(10) 0.40500(3) 0.0475(2) Uani 1 1 d .
Cl2 Cl 0.55167(7) 1.37231(12) 0.59939(5) 0.0820(3) Uani 1 1 d .
C4 C 0.41135(17) 1.1001(3) 0.54486(12) 0.0393(5) Uani 1 1 d .
C5 C 0.35784(16) 0.9347(3) 0.54812(11) 0.0345(5) Uani 1 1 d .
C9 C 0.26797(17) 0.8702(3) 0.48745(11) 0.0353(5) Uani 1 1 d .
H9 H 0.2834 0.8976 0.4444 0.042 Uiso 1 1 calc R
C6 C 0.38652(18) 0.8347(3) 0.61078(12) 0.0407(5) Uani 1 1 d .
C7 C 0.33111(19) 0.6593(4) 0.61937(13) 0.0457(6) Uani 1 1 d .
C3 C 0.48930(19) 1.1633(4) 0.60278(15) 0.0493(6) Uani 1 1 d .
C8 C 0.2538(2) 0.6579(3) 0.49157(13) 0.0468(6) Uani 1 1 d .
H8A H 0.1885 0.6207 0.4583 0.056 Uiso 1 1 calc R
H8B H 0.3081 0.5925 0.4797 0.056 Uiso 1 1 calc R
C2 C 0.5178(2) 1.0621(4) 0.66378(14) 0.0566(7) Uani 1 1 d .
H2 H 0.5710 1.1046 0.7021 0.068 Uiso 1 1 calc R
C1 C 0.4672(2) 0.8975(4) 0.66772(14) 0.0547(7) Uani 1 1 d .
H1 H 0.4869 0.8275 0.7087 0.066 Uiso 1 1 calc R
C10 C 0.1202(2) 0.4479(5) 0.57901(19) 0.0753(9) Uani 1 1 d .
H10A H 0.1341 0.5023 0.6245 0.113 Uiso 1 1 calc R
H10B H 0.0888 0.3263 0.5779 0.113 Uiso 1 1 calc R
H10C H 0.0746 0.5288 0.5449 0.113 Uiso 1 1 calc R
O2 O 0.21386(16) 0.4273(3) 0.56371(11) 0.0620(5) Uani 1 1 d .
O1 O 0.34861(17) 0.5808(3) 0.67527(11) 0.0752(7) Uani 1 1 d .
N1 N 0.25638(17) 0.6054(3) 0.56138(11) 0.0471(5) Uani 1 1 d .
C12 C 0.11922(17) 1.1223(4) 0.34921(12) 0.0415(5) Uani 1 1 d .
C11 C 0.17212(17) 0.9843(3) 0.48651(12) 0.0387(5) Uani 1 1 d .
H11A H 0.1928 1.1134 0.4998 0.046 Uiso 1 1 calc R
H11B H 0.1451 0.9325 0.5215 0.046 Uiso 1 1 calc R
C17 C 0.1746(2) 1.0379(4) 0.31144(13) 0.0529(7) Uani 1 1 d .
H17 H 0.1851 0.9081 0.3141 0.064 Uiso 1 1 calc R
C13 C 0.1017(2) 1.3147(4) 0.34400(14) 0.0524(6) Uani 1 1 d .
H13 H 0.0638 1.3722 0.3691 0.063 Uiso 1 1 calc R
C16 C 0.2144(2) 1.1461(5) 0.26981(14) 0.0624(8) Uani 1 1 d .
H16 H 0.2526 1.0886 0.2448 0.075 Uiso 1 1 calc R
C15 C 0.1985(2) 1.3384(5) 0.26449(14) 0.0597(8) Uani 1 1 d .
C14 C 0.1409(2) 1.4203(4) 0.30135(16) 0.0643(8) Uani 1 1 d .
H14 H 0.1282 1.5494 0.2973 0.077 Uiso 1 1 calc R
C18 C 0.2431(3) 1.4564(7) 0.21867(19) 0.0978(14) Uani 1 1 d .
H18A H 0.2001 1.5644 0.2019 0.147 Uiso 1 1 calc R
H18B H 0.2465 1.3820 0.1798 0.147 Uiso 1 1 calc R
H18C H 0.3109 1.4975 0.2453 0.147 Uiso 1 1 calc R
O4 O 0.05509(16) 0.7980(3) 0.37823(11) 0.0675(6) Uani 1 1 d .
O3 O -0.01231(14) 1.0875(4) 0.41608(11) 0.0698(6) Uani 1 1 d .

loop_
_atom_site_aniso_label
_atom_site_aniso_U_11
_atom_site_aniso_U_22
_atom_site_aniso_U_33
_atom_site_aniso_U_23
_atom_site_aniso_U_13
_atom_site_aniso_U_12
Cl1 0.0718(4) 0.0380(3) 0.0714(5) 0.0175(3) 0.0360(4) 0.0031(3)
S1 0.0393(3) 0.0532(4) 0.0511(4) 0.0067(3) 0.0163(3) -0.0032(3)
Cl2 0.0843(6) 0.0616(5) 0.1133(7) -0.0196(5) 0.0503(5) -0.0364(4)
C4 0.0429(12) 0.0312(11) 0.0524(13) 0.0022(10) 0.0273(11) 0.0046(10)
C5 0.0359(11) 0.0305(11) 0.0432(12) 0.0013(9) 0.0213(9) 0.0041(9)
C9 0.0445(12) 0.0290(11) 0.0373(11) 0.0018(9) 0.0201(9) 0.0024(9)
C6 0.0414(12) 0.0409(13) 0.0435(12) 0.0043(10) 0.0185(10) -0.0009(10)
C7 0.0455(13) 0.0448(14) 0.0502(14) 0.0122(12) 0.0202(11) 0.0000(11)
C3 0.0471(14) 0.0423(14) 0.0685(17) -0.0108(13) 0.0324(13) -0.0088(11)
C8 0.0649(16) 0.0305(12) 0.0484(13) -0.0027(10) 0.0227(12) -0.0011(11)
C2 0.0453(14) 0.0711(19) 0.0539(15) -0.0109(14) 0.0166(12) -0.0131(13)
C1 0.0498(14) 0.0696(18) 0.0438(14) 0.0075(13) 0.0137(11) -0.0013(13)
C10 0.0552(17) 0.085(2) 0.085(2) 0.0087(19) 0.0227(16) -0.0175(17)
O2 0.0718(12) 0.0323(9) 0.0916(14) 0.0056(9) 0.0399(11) -0.0114(9)
O1 0.0781(14) 0.0848(16) 0.0597(12) 0.0357(12) 0.0177(10) -0.0141(12)
N1 0.0588(13) 0.0316(10) 0.0551(12) 0.0067(9) 0.0239(10) -0.0077(9)
C12 0.0402(12) 0.0460(14) 0.0375(12) 0.0008(10) 0.0112(10) -0.0009(10)
C11 0.0434(12) 0.0360(12) 0.0422(12) 0.0013(10) 0.0215(10) 0.0010(10)
C17 0.0609(16) 0.0540(16) 0.0479(14) 0.0017(12) 0.0230(12) 0.0102(13)
C13 0.0596(15) 0.0491(15) 0.0531(15) -0.0026(12) 0.0246(12) 0.0022(12)
C16 0.0584(16) 0.088(2) 0.0457(14) 0.0007(15) 0.0234(13) 0.0093(16)
C15 0.0540(16) 0.080(2) 0.0434(14) 0.0045(14) 0.0127(12) -0.0166(15)
C14 0.082(2) 0.0474(16) 0.0641(18) 0.0022(14) 0.0236(16) -0.0107(15)
C18 0.092(3) 0.133(4) 0.070(2) 0.025(2) 0.0275(19) -0.039(3)
O4 0.0698(13) 0.0567(12) 0.0669(12) -0.0020(10) 0.0091(10) -0.0241(10)
O3 0.0429(10) 0.0989(17) 0.0761(13) 0.0243(12) 0.0310(9) 0.0152(11)

loop_
_atom_type_symbol
_atom_type_description
_atom_type_scat_dispersion_real
_atom_type_scat_dispersion_imag
_atom_type_scat_source
C C 0.0033 0.0016 'International Tables Vol C Tables 4.2.6.8 and 6.1.1.4'
H H 0.0000 0.0000 'International Tables Vol C Tables 4.2.6.8 and 6.1.1.4'
N N 0.0061 0.0033 'International Tables Vol C Tables 4.2.6.8 and 6.1.1.4'
O O 0.0106 0.0060 'International Tables Vol C Tables 4.2.6.8 and 6.1.1.4'
S S 0.1246 0.1234 'International Tables Vol C Tables 4.2.6.8 and 6.1.1.4'
Cl Cl 0.1484 0.1585 'International Tables Vol C Tables 4.2.6.8 and 6.1.1.4'

loop_
_geom_angle_atom_site_label_1
_geom_angle_atom_site_label_2
_geom_angle_atom_site_label_3
_geom_angle
O3 S1 O4 118.81(14)
O3 S1 C12 108.20(12)
O4 S1 C12 108.29(12)
O3 S1 C11 106.52(12)
O4 S1 C11 108.79(12)
C12 S1 C11 105.45(11)
C3 C4 C5 120.5(2)
C3 C4 Cl1 120.68(19)
C5 C4 Cl1 118.80(18)
C6 C5 C4 118.0(2)
C6 C5 C9 120.5(2)
C4 C5 C9 121.5(2)
C5 C9 C8 109.90(19)
C5 C9 C11 109.00(18)
C8 C9 C11 113.3(2)
C1 C6 C5 120.6(2)
C1 C6 C7 118.0(2)
C5 C6 C7 121.4(2)
O1 C7 N1 123.5(2)
O1 C7 C6 122.1(2)
N1 C7 C6 114.2(2)
C2 C3 C4 120.9(2)
C2 C3 Cl2 118.8(2)
C4 C3 Cl2 120.3(2)
N1 C8 C9 110.04(19)
C3 C2 C1 119.5(2)
C2 C1 C6 120.5(2)
N1 O2 C10 109.3(2)
C7 N1 O2 115.9(2)
C7 N1 C8 123.5(2)
O2 N1 C8 112.5(2)
C17 C12 C13 120.0(2)
C17 C12 S1 120.3(2)
C13 C12 S1 119.73(19)
C9 C11 S1 115.03(16)
C16 C17 C12 119.8(3)
C14 C13 C12 119.4(3)
C17 C16 C15 121.0(3)
C14 C15 C16 118.6(3)
C14 C15 C18 120.9(3)
C16 C15 C18 120.6(3)
C13 C14 C15 121.2(3)

loop_
_geom_bond_atom_site_label_1
_geom_bond_atom_site_label_2
_geom_bond_distance
Cl1 C4 1.725(2)
S1 O3 1.433(2)
S1 O4 1.436(2)
S1 C12 1.756(2)
S1 C11 1.780(2)
Cl2 C3 1.723(3)
C4 C3 1.385(4)
C4 C5 1.396(3)
C5 C6 1.395(3)
C5 C9 1.507(3)
C9 C8 1.523(3)
C9 C11 1.539(3)
C6 C1 1.392(4)
C6 C7 1.496(3)
C7 O1 1.214(3)
C7 N1 1.344(3)
C3 C2 1.372(4)
C8 N1 1.450(3)
C2 C1 1.372(4)
C10 O2 1.422(4)
O2 N1 1.398(3)
C12 C17 1.375(3)
C12 C13 1.382(4)
C17 C16 1.374(4)
C13 C14 1.375(4)
C16 C15 1.378(5)
C15 C14 1.377(4)
C15 C18 1.514(4)
